data_4082821
loop_
_publ_author_name
'Speck, J. Matth\"aus'
'Korb, Marcus'
'R\"uffer, Tobias'
'Hildebrandt, Alexander'
'Lang, Heinrich'

_publ_section_title
;
 Substituent Influence on Charge Transfer Interactions in
 \a,\a&#x2032;-Diferrocenylthiophenes
;
_journal_issue 18
_journal_name_full Organometallics
_journal_page_first 4813
_journal_paper_doi 10.1021/om500062h
_journal_volume 33
_journal_year 2014
_chemical_formula_moiety 'C42 H26 F12 Fe2 O2 S'
_chemical_formula_sum 'C42 H26 F12 Fe2 O2 S'
_chemical_formula_weight 934.39
_chemical_name_systematic
; 
 ? 
;
_space_group_IT_number 14
_symmetry_cell_setting monoclinic
_symmetry_space_group_name_Hall '-P 2ybc'
_symmetry_space_group_name_H-M 'P 1 21/c 1'
_atom_sites_solution_hydrogens geom
_atom_sites_solution_primary direct
_atom_sites_solution_secondary difmap
_audit_creation_method SHELXL-97
_cell_angle_alpha 90.00
_cell_angle_beta 107.351(3)
_cell_angle_gamma 90.00
_cell_formula_units_Z 4
_cell_length_a 11.6039(3)
_cell_length_b 19.6397(6)
_cell_length_c 16.2593(5)
_cell_measurement_reflns_used 8301
_cell_measurement_temperature 109.95(10)
_cell_measurement_theta_max 68.7889
_cell_measurement_theta_min 3.6269
_cell_volume 3536.83(19)
_computing_cell_refinement
;
CrysAlisPro, Agilent Technologies,
Version 1.171.35.19 (release 27-10-2011 CrysAlis171 .NET)
(compiled Oct 27 2011,15:02:11)
;
_computing_data_collection
;
CrysAlisPro, Agilent Technologies,
Version 1.171.35.19 (release 27-10-2011 CrysAlis171 .NET)
(compiled Oct 27 2011,15:02:11)
;
_computing_data_reduction
;
CrysAlisPro, Agilent Technologies,
Version 1.171.35.19 (release 27-10-2011 CrysAlis171 .NET)
(compiled Oct 27 2011,15:02:11)
;
_computing_structure_refinement 'SHELXL-97 (Sheldrick, 1997)'
_computing_structure_solution 'SHELXS-97 (Sheldrick, 1990)'
_diffrn_ambient_temperature 109.95(10)
_diffrn_measured_fraction_theta_full 0.990
_diffrn_measured_fraction_theta_max 0.990
_diffrn_measurement_device_type 'oxford gemini s'
_diffrn_measurement_method '\w scans'
_diffrn_radiation_monochromator graphite
_diffrn_radiation_source 'fine-focus sealed tube'
_diffrn_radiation_type CuK\a
_diffrn_radiation_wavelength 1.54184
_diffrn_reflns_av_R_equivalents 0.0359
_diffrn_reflns_av_sigmaI/netI 0.0364
_diffrn_reflns_limit_h_max 12
_diffrn_reflns_limit_h_min -13
_diffrn_reflns_limit_k_max 22
_diffrn_reflns_limit_k_min -23
_diffrn_reflns_limit_l_max 19
_diffrn_reflns_limit_l_min -15
_diffrn_reflns_number 14795
_diffrn_reflns_theta_full 65.99
_diffrn_reflns_theta_max 65.99
_diffrn_reflns_theta_min 3.63
_diffrn_standards_decay_% 0
_diffrn_standards_interval_count 50
_diffrn_standards_interval_time 10
_diffrn_standards_number 2
_exptl_absorpt_coefficient_mu 8.069
_exptl_absorpt_correction_T_max 1.00000
_exptl_absorpt_correction_T_min 0.35048
_exptl_absorpt_correction_type multi-scan
_exptl_absorpt_process_details
;
CrysAlisPro, Agilent Technologies,
Version 1.171.35.19 (release 27-10-2011 CrysAlis171 .NET)
(compiled Oct 27 2011,15:02:11)
Empirical absorption correction using spherical harmonics,
 implemented in SCALE3 ABSPACK scaling algorithm.
;
_exptl_crystal_colour red
_exptl_crystal_density_diffrn 1.755
_exptl_crystal_density_method 'not measured'
_exptl_crystal_description block
_exptl_crystal_F_000 1880
_exptl_crystal_size_max 0.4
_exptl_crystal_size_mid 0.25
_exptl_crystal_size_min 0.15
_refine_diff_density_max 0.639
_refine_diff_density_min -0.496
_refine_diff_density_rms 0.098
_refine_ls_extinction_method none
_refine_ls_goodness_of_fit_ref 1.032
_refine_ls_hydrogen_treatment constr
_refine_ls_matrix_type full
_refine_ls_number_parameters 532
_refine_ls_number_reflns 6104
_refine_ls_number_restraints 0
_refine_ls_restrained_S_all 1.032
_refine_ls_R_factor_all 0.0449
_refine_ls_R_factor_gt 0.0430
_refine_ls_shift/su_max 0.001
_refine_ls_shift/su_mean 0.000
_refine_ls_structure_factor_coef Fsqd
_refine_ls_weighting_details 'calc w=1/[\s^2^(Fo^2^)+(0.0880P)^2^+0.2864P] where P=(Fo^2^+2Fc^2^)/3'
_refine_ls_weighting_scheme calc
_refine_ls_wR_factor_gt 0.1131
_refine_ls_wR_factor_ref 0.1153
_reflns_number_gt 5803
_reflns_number_total 6104
_reflns_threshold_expression >2sigma(I)
_cod_data_source_file om500062h_si_002.cif
_cod_data_source_block ms-100
_cod_original_cell_volume 3536.83(18)
_cod_original_sg_symbol_H-M 'P 21/c'
_cod_database_code 4082821

loop_
_symmetry_equiv_pos_as_xyz
'x, y, z'
'-x, y+1/2, -z+1/2'
'-x, -y, -z'
'x, -y-1/2, z-1/2'

loop_
_atom_site_label
_atom_site_type_symbol
_atom_site_fract_x
_atom_site_fract_y
_atom_site_fract_z
_atom_site_U_iso_or_equiv
_atom_site_adp_type
_atom_site_occupancy
_atom_site_symmetry_multiplicity
_atom_site_calc_flag
_atom_site_refinement_flags
C1 C 0.7934(2) 0.90917(12) 0.17899(16) 0.0138(5) Uani 1 1 d .
C2 C 0.8510(2) 0.90270(13) 0.26499(16) 0.0146(5) Uani 1 1 d .
C3 C 0.9270(2) 0.95901(12) 0.30113(15) 0.0139(5) Uani 1 1 d .
C4 C 0.9267(2) 1.00917(12) 0.24357(15) 0.0134(5) Uani 1 1 d .
C5 C 0.9257(2) 0.84567(14) 0.39633(17) 0.0220(6) Uani 1 1 d .
H5A H 1.0007 0.8282 0.3897 0.026 Uiso 1 1 calc R
H5B H 0.8992 0.8147 0.4335 0.026 Uiso 1 1 calc R
C6 C 0.9479(2) 0.91489(14) 0.43787(17) 0.0213(5) Uani 1 1 d .
H6A H 0.8731 0.9326 0.4443 0.026 Uiso 1 1 calc R
H6B H 1.0055 0.9109 0.4948 0.026 Uiso 1 1 calc R
C7 C 0.7159(2) 0.86153(12) 0.11949(16) 0.0144(5) Uani 1 1 d .
C8 C 0.6658(2) 0.87099(14) 0.02818(16) 0.0166(5) Uani 1 1 d .
H8 H 0.6734 0.9099 -0.0025 0.020 Uiso 1 1 calc R
C9 C 0.6024(2) 0.81064(14) -0.00735(17) 0.0205(5) Uani 1 1 d .
H9 H 0.5626 0.8028 -0.0653 0.025 Uiso 1 1 calc R
C10 C 0.6105(2) 0.76450(13) 0.06125(18) 0.0204(5) Uani 1 1 d .
H10 H 0.5769 0.7211 0.0560 0.024 Uiso 1 1 calc R
C11 C 0.6787(2) 0.79587(13) 0.13939(17) 0.0179(5) Uani 1 1 d .
H11 H 0.6962 0.7769 0.1941 0.022 Uiso 1 1 calc R
C12 C 0.4573(2) 0.91425(13) 0.15419(16) 0.0135(5) Uani 1 1 d .
C13 C 0.4175(2) 0.93558(13) 0.06553(16) 0.0166(5) Uani 1 1 d .
H13 H 0.4306 0.9781 0.0448 0.020 Uiso 1 1 calc R
C14 C 0.3546(2) 0.88018(14) 0.01506(17) 0.0188(5) Uani 1 1 d .
H14 H 0.3194 0.8803 -0.0444 0.023 Uiso 1 1 calc R
C15 C 0.3549(2) 0.82504(13) 0.07101(17) 0.0175(5) Uani 1 1 d .
H15 H 0.3200 0.7826 0.0546 0.021 Uiso 1 1 calc R
C16 C 0.4175(2) 0.84538(13) 0.15660(17) 0.0164(5) Uani 1 1 d .
H16 H 0.4305 0.8186 0.2057 0.020 Uiso 1 1 calc R
C17 C 0.5254(2) 0.95470(12) 0.22866(16) 0.0137(5) Uani 1 1 d .
C18 C 0.5470(2) 0.92913(12) 0.31199(16) 0.0146(5) Uani 1 1 d .
H18 H 0.5214 0.8854 0.3198 0.017 Uiso 1 1 calc R
C19 C 0.6061(2) 0.96806(13) 0.38316(16) 0.0156(5) Uani 1 1 d .
C20 C 0.6475(2) 1.03291(13) 0.37397(16) 0.0176(5) Uani 1 1 d .
H20 H 0.6872 1.0589 0.4218 0.021 Uiso 1 1 calc R
C21 C 0.6280(2) 1.05795(13) 0.29074(16) 0.0167(5) Uani 1 1 d .
C22 C 0.5682(2) 1.01994(12) 0.21941(16) 0.0155(5) Uani 1 1 d .
H22 H 0.5562 1.0379 0.1646 0.019 Uiso 1 1 calc R
C23 C 0.6248(2) 0.93779(14) 0.47082(17) 0.0208(5) Uani 1 1 d .
C24 C 0.6705(2) 1.12908(14) 0.28217(18) 0.0221(6) Uani 1 1 d .
C25 C 0.9868(2) 1.07500(12) 0.25845(16) 0.0134(5) Uani 1 1 d .
C26 C 1.0762(2) 1.09619(13) 0.33601(16) 0.0152(5) Uani 1 1 d .
H26 H 1.1082 1.0695 0.3847 0.018 Uiso 1 1 calc R
C27 C 1.1073(2) 1.16455(13) 0.32569(17) 0.0184(5) Uani 1 1 d .
H27 H 1.1624 1.1907 0.3668 0.022 Uiso 1 1 calc R
C28 C 1.0401(2) 1.18661(13) 0.24166(18) 0.0196(5) Uani 1 1 d .
H28 H 1.0439 1.2294 0.2181 0.024 Uiso 1 1 calc R
C29 C 0.9656(2) 1.13108(13) 0.20001(17) 0.0163(5) Uani 1 1 d .
H29 H 0.9125 1.1315 0.1444 0.020 Uiso 1 1 calc R
C30 C 1.2273(2) 1.02175(13) 0.19991(16) 0.0148(5) Uani 1 1 d .
C31 C 1.3123(2) 1.06137(13) 0.26401(17) 0.0161(5) Uani 1 1 d .
H31 H 1.3575 1.0460 0.3181 0.019 Uiso 1 1 calc R
C32 C 1.3160(2) 1.12796(13) 0.23103(18) 0.0188(5) Uani 1 1 d .
H32 H 1.3641 1.1637 0.2597 0.023 Uiso 1 1 calc R
C33 C 1.2339(2) 1.13063(13) 0.14671(18) 0.0190(5) Uani 1 1 d .
H33 H 1.2184 1.1684 0.1107 0.023 Uiso 1 1 calc R
C34 C 1.1793(2) 1.06547(13) 0.12687(16) 0.0170(5) Uani 1 1 d .
H34 H 1.1223 1.0532 0.0754 0.020 Uiso 1 1 calc R
C35 C 1.1973(2) 0.95013(13) 0.20807(16) 0.0143(5) Uani 1 1 d .
C36 C 1.1320(2) 0.91251(13) 0.13631(16) 0.0145(5) Uani 1 1 d .
H36 H 1.1035 0.9338 0.0830 0.017 Uiso 1 1 calc R
C37 C 1.1095(2) 0.84379(12) 0.14391(16) 0.0130(5) Uani 1 1 d .
C38 C 1.15126(19) 0.81026(13) 0.22243(16) 0.0142(5) Uani 1 1 d .
H38 H 1.1373 0.7640 0.2270 0.017 Uiso 1 1 calc R
C39 C 1.2146(2) 0.84792(12) 0.29401(16) 0.0139(5) Uani 1 1 d .
C40 C 1.2370(2) 0.91664(12) 0.28722(16) 0.0139(5) Uani 1 1 d .
H40 H 1.2791 0.9408 0.3361 0.017 Uiso 1 1 calc R
C41 C 1.0395(2) 0.80437(13) 0.06554(16) 0.0167(5) Uani 1 1 d .
C42 C 1.2671(2) 0.81304(13) 0.37885(16) 0.0181(5) Uani 1 1 d .
S1 S 0.83343(5) 0.98640(3) 0.14235(4) 0.01412(15) Uani 1 1 d .
Fe1 Fe 0.52862(3) 0.852176(18) 0.08056(2) 0.01108(13) Uani 1 1 d .
Fe2 Fe 1.14465(3) 1.104912(18) 0.23358(2) 0.01098(13) Uani 1 1 d .
F1 F 0.68520(15) 0.87850(8) 0.48061(10) 0.0275(4) Uani 1 1 d .
F2 F 0.68735(14) 0.97916(8) 0.53386(9) 0.0282(4) Uani 1 1 d .
F3 F 0.51997(14) 0.92434(9) 0.48668(10) 0.0292(4) Uani 1 1 d .
F4 F 0.78551(15) 1.13837(9) 0.32771(13) 0.0364(4) Uani 1 1 d .
F5 F 0.6628(2) 1.14540(10) 0.20114(13) 0.0533(6) Uani 1 1 d .
F6 F 0.60879(16) 1.17561(8) 0.31154(14) 0.0404(5) Uani 1 1 d .
F7 F 1.04453(15) 0.83254(9) -0.00779(10) 0.0305(4) Uani 1 1 d .
F8 F 1.08042(15) 0.74050(8) 0.06625(11) 0.0310(4) Uani 1 1 d .
F9 F 0.92249(13) 0.79898(9) 0.05956(11) 0.0302(4) Uani 1 1 d .
F10 F 1.38367(13) 0.79647(9) 0.39174(11) 0.0317(4) Uani 1 1 d .
F11 F 1.26485(17) 0.85225(8) 0.44588(10) 0.0318(4) Uani 1 1 d .
F12 F 1.21032(15) 0.75530(8) 0.38606(10) 0.0283(4) Uani 1 1 d .
O1 O 0.83616(16) 0.84817(9) 0.31348(12) 0.0186(4) Uani 1 1 d .
O2 O 0.99403(15) 0.96140(9) 0.38666(11) 0.0185(4) Uani 1 1 d .

loop_
_atom_site_aniso_label
_atom_site_aniso_U_11
_atom_site_aniso_U_22
_atom_site_aniso_U_33
_atom_site_aniso_U_23
_atom_site_aniso_U_13
_atom_site_aniso_U_12
C1 0.0097(11) 0.0143(11) 0.0180(12) 0.0007(10) 0.0050(10) 0.0008(9)
C2 0.0128(12) 0.0149(12) 0.0166(13) 0.0014(9) 0.0051(10) 0.0006(9)
C3 0.0107(11) 0.0170(12) 0.0129(11) -0.0010(10) 0.0016(9) -0.0014(9)
C4 0.0102(10) 0.0159(12) 0.0145(12) 0.0010(9) 0.0039(9) 0.0010(9)
C5 0.0211(13) 0.0220(14) 0.0184(13) 0.0096(11) -0.0007(11) -0.0012(10)
C6 0.0226(13) 0.0232(13) 0.0164(13) 0.0068(11) 0.0033(11) -0.0027(10)
C7 0.0080(11) 0.0162(12) 0.0192(13) -0.0014(10) 0.0043(10) 0.0034(9)
C8 0.0123(11) 0.0223(13) 0.0166(12) -0.0029(10) 0.0064(10) -0.0021(10)
C9 0.0154(12) 0.0260(14) 0.0216(13) -0.0108(11) 0.0076(10) -0.0005(10)
C10 0.0145(11) 0.0140(12) 0.0315(15) -0.0105(11) 0.0051(11) 0.0010(9)
C11 0.0126(11) 0.0151(12) 0.0248(13) 0.0013(10) 0.0034(10) 0.0036(9)
C12 0.0098(11) 0.0157(12) 0.0159(12) -0.0028(10) 0.0054(9) 0.0023(9)
C13 0.0152(11) 0.0149(12) 0.0180(12) -0.0010(10) 0.0025(10) 0.0044(9)
C14 0.0112(11) 0.0270(14) 0.0145(12) -0.0050(11) -0.0016(9) 0.0039(10)
C15 0.0088(11) 0.0222(13) 0.0217(13) -0.0083(11) 0.0050(10) -0.0048(9)
C16 0.0129(11) 0.0212(13) 0.0174(13) -0.0026(10) 0.0079(10) -0.0027(9)
C17 0.0099(10) 0.0161(12) 0.0159(12) -0.0025(10) 0.0049(9) 0.0026(9)
C18 0.0136(11) 0.0129(12) 0.0178(12) -0.0008(10) 0.0055(9) 0.0016(9)
C19 0.0121(11) 0.0188(12) 0.0149(12) -0.0015(10) 0.0026(9) 0.0009(9)
C20 0.0147(11) 0.0193(13) 0.0174(12) -0.0045(10) 0.0026(10) -0.0016(9)
C21 0.0147(11) 0.0158(12) 0.0199(13) -0.0033(10) 0.0057(10) -0.0003(9)
C22 0.0157(11) 0.0152(12) 0.0169(12) 0.0000(10) 0.0071(10) 0.0020(9)
C23 0.0215(13) 0.0223(13) 0.0178(13) -0.0014(11) 0.0049(10) -0.0002(10)
C24 0.0234(14) 0.0191(14) 0.0233(14) -0.0038(11) 0.0064(11) -0.0049(11)
C25 0.0087(10) 0.0161(12) 0.0182(12) -0.0013(10) 0.0083(9) -0.0007(9)
C26 0.0160(12) 0.0190(13) 0.0138(12) -0.0007(10) 0.0091(10) -0.0017(9)
C27 0.0173(12) 0.0176(12) 0.0243(13) -0.0089(11) 0.0123(11) -0.0032(10)
C28 0.0191(12) 0.0093(11) 0.0349(15) 0.0014(11) 0.0149(11) 0.0029(9)
C29 0.0101(11) 0.0150(12) 0.0241(13) 0.0039(10) 0.0056(10) 0.0020(9)
C30 0.0126(11) 0.0155(12) 0.0184(12) 0.0010(10) 0.0080(9) 0.0023(9)
C31 0.0115(11) 0.0146(12) 0.0227(13) -0.0005(10) 0.0060(10) 0.0024(9)
C32 0.0118(11) 0.0159(12) 0.0320(15) -0.0025(11) 0.0116(11) -0.0019(10)
C33 0.0234(13) 0.0147(12) 0.0247(14) 0.0060(11) 0.0161(11) 0.0027(10)
C34 0.0205(12) 0.0169(12) 0.0167(12) 0.0014(10) 0.0105(10) 0.0031(10)
C35 0.0110(11) 0.0155(12) 0.0180(12) -0.0002(10) 0.0069(9) 0.0033(9)
C36 0.0129(11) 0.0156(12) 0.0146(12) 0.0027(10) 0.0034(9) 0.0035(9)
C37 0.0100(11) 0.0146(11) 0.0146(12) -0.0008(9) 0.0038(9) 0.0020(9)
C38 0.0128(11) 0.0115(11) 0.0185(12) 0.0006(9) 0.0051(10) 0.0001(8)
C39 0.0122(11) 0.0162(12) 0.0141(12) 0.0013(10) 0.0054(9) 0.0003(9)
C40 0.0134(11) 0.0145(12) 0.0140(12) -0.0014(10) 0.0041(9) 0.0001(9)
C41 0.0169(12) 0.0145(12) 0.0178(13) 0.0021(10) 0.0041(10) 0.0015(9)
C42 0.0219(13) 0.0139(12) 0.0161(13) -0.0020(10) 0.0021(10) -0.0037(10)
S1 0.0135(3) 0.0143(3) 0.0132(3) 0.0015(2) 0.0021(2) -0.0021(2)
Fe1 0.0094(2) 0.0114(2) 0.0119(2) -0.00245(14) 0.00240(15) -0.00039(13)
Fe2 0.0101(2) 0.0090(2) 0.0143(2) 0.00087(13) 0.00438(15) 0.00025(12)
F1 0.0339(9) 0.0231(8) 0.0241(8) 0.0069(7) 0.0066(7) 0.0048(7)
F2 0.0351(9) 0.0302(9) 0.0134(7) -0.0032(7) -0.0016(7) -0.0044(7)
F3 0.0245(8) 0.0423(10) 0.0226(8) 0.0022(7) 0.0099(7) -0.0052(7)
F4 0.0237(8) 0.0254(9) 0.0584(12) -0.0039(8) 0.0099(8) -0.0111(7)
F5 0.1011(18) 0.0309(11) 0.0276(10) -0.0002(8) 0.0188(11) -0.0330(11)
F6 0.0343(9) 0.0157(8) 0.0774(14) -0.0076(9) 0.0262(10) -0.0017(7)
F7 0.0424(9) 0.0339(9) 0.0126(8) 0.0010(7) 0.0041(7) -0.0143(7)
F8 0.0373(9) 0.0184(8) 0.0265(9) -0.0086(7) -0.0070(7) 0.0078(7)
F9 0.0148(7) 0.0438(10) 0.0299(9) -0.0112(8) 0.0034(6) -0.0066(7)
F10 0.0214(8) 0.0367(10) 0.0315(9) 0.0149(8) -0.0006(7) 0.0073(7)
F11 0.0538(11) 0.0245(9) 0.0134(8) -0.0020(6) 0.0045(7) -0.0005(7)
F12 0.0375(9) 0.0221(8) 0.0195(8) 0.0072(6) -0.0005(7) -0.0120(7)
O1 0.0211(9) 0.0148(9) 0.0174(9) 0.0054(7) 0.0021(7) -0.0048(7)
O2 0.0205(9) 0.0203(9) 0.0119(8) 0.0043(7) 0.0006(7) -0.0057(7)

loop_
_atom_type_symbol
_atom_type_description
_atom_type_scat_dispersion_real
_atom_type_scat_dispersion_imag
_atom_type_scat_source
C C 0.0181 0.0091 'International Tables Vol C Tables 4.2.6.8 and 6.1.1.4'
S S 0.3331 0.5567 'International Tables Vol C Tables 4.2.6.8 and 6.1.1.4'
Fe Fe -1.1336 3.1974 'International Tables Vol C Tables 4.2.6.8 and 6.1.1.4'
F F 0.0727 0.0534 'International Tables Vol C Tables 4.2.6.8 and 6.1.1.4'
O O 0.0492 0.0322 'International Tables Vol C Tables 4.2.6.8 and 6.1.1.4'
H H 0.0000 0.0000 'International Tables Vol C Tables 4.2.6.8 and 6.1.1.4'

loop_
_geom_angle_atom_site_label_1
_geom_angle_atom_site_label_2
_geom_angle_atom_site_label_3
_geom_angle
C2 C1 C7 129.9(2)
C2 C1 S1 109.41(18)
C7 C1 S1 120.61(19)
C1 C2 O1 123.7(2)
C1 C2 C3 113.8(2)
O1 C2 C3 122.5(2)
C4 C3 O2 123.8(2)
C4 C3 C2 113.8(2)
O2 C3 C2 122.4(2)
C3 C4 C25 128.9(2)
C3 C4 S1 109.80(18)
C25 C4 S1 121.25(18)
O1 C5 C6 111.7(2)
O1 C5 H5A 109.3
C6 C5 H5A 109.3
O1 C5 H5B 109.3
C6 C5 H5B 109.3
H5A C5 H5B 107.9
O2 C6 C5 110.9(2)
O2 C6 H6A 109.5
C5 C6 H6A 109.5
O2 C6 H6B 109.5
C5 C6 H6B 109.5
H6A C6 H6B 108.1
C11 C7 C8 107.1(2)
C11 C7 C1 127.0(2)
C8 C7 C1 125.9(2)
C11 C7 Fe1 68.32(13)
C8 C7 Fe1 68.46(13)
C1 C7 Fe1 130.02(17)
C9 C8 C7 108.2(2)
C9 C8 Fe1 69.34(14)
C7 C8 Fe1 70.89(13)
C9 C8 H8 125.9
C7 C8 H8 125.9
Fe1 C8 H8 125.5
C10 C9 C8 107.9(2)
C10 C9 Fe1 69.40(14)
C8 C9 Fe1 69.95(14)
C10 C9 H9 126.0
C8 C9 H9 126.0
Fe1 C9 H9 126.2
C9 C10 C11 108.3(2)
C9 C10 Fe1 69.89(14)
C11 C10 Fe1 69.93(14)
C9 C10 H10 125.8
C11 C10 H10 125.8
Fe1 C10 H10 125.9
C10 C11 C7 108.3(2)
C10 C11 Fe1 69.29(14)
C7 C11 Fe1 71.22(13)
C10 C11 H11 125.8
C7 C11 H11 125.8
Fe1 C11 H11 125.2
C16 C12 C13 107.0(2)
C16 C12 C17 125.9(2)
C13 C12 C17 127.0(2)
C16 C12 Fe1 69.13(14)
C13 C12 Fe1 69.66(13)
C17 C12 Fe1 126.35(16)
C14 C13 C12 108.1(2)
C14 C13 Fe1 69.84(14)
C12 C13 Fe1 69.28(13)
C14 C13 H13 126.0
C12 C13 H13 126.0
Fe1 C13 H13 126.5
C15 C14 C13 108.2(2)
C15 C14 Fe1 69.41(14)
C13 C14 Fe1 69.56(13)
C15 C14 H14 125.9
C13 C14 H14 125.9
Fe1 C14 H14 126.7
C14 C15 C16 108.5(2)
C14 C15 Fe1 70.29(13)
C16 C15 Fe1 69.39(13)
C14 C15 H15 125.8
C16 C15 H15 125.8
Fe1 C15 H15 126.1
C15 C16 C12 108.2(2)
C15 C16 Fe1 69.88(14)
C12 C16 Fe1 69.82(13)
C15 C16 H16 125.9
C12 C16 H16 125.9
Fe1 C16 H16 126.0
C18 C17 C22 117.9(2)
C18 C17 C12 120.2(2)
C22 C17 C12 121.9(2)
C19 C18 C17 120.9(2)
C19 C18 H18 119.6
C17 C18 H18 119.6
C20 C19 C18 121.2(2)
C20 C19 C23 120.7(2)
C18 C19 C23 118.1(2)
C19 C20 C21 117.9(2)
C19 C20 H20 121.0
C21 C20 H20 121.0
C22 C21 C20 121.4(2)
C22 C21 C24 121.5(2)
C20 C21 C24 117.1(2)
C21 C22 C17 120.7(2)
C21 C22 H22 119.6
C17 C22 H22 119.6
F2 C23 F3 106.7(2)
F2 C23 F1 106.9(2)
F3 C23 F1 106.1(2)
F2 C23 C19 112.3(2)
F3 C23 C19 112.2(2)
F1 C23 C19 112.3(2)
F5 C24 F4 106.1(2)
F5 C24 F6 107.7(2)
F4 C24 F6 105.3(2)
F5 C24 C21 112.9(2)
F4 C24 C21 112.2(2)
F6 C24 C21 112.2(2)
C29 C25 C26 107.3(2)
C29 C25 C4 126.6(2)
C26 C25 C4 126.1(2)
C29 C25 Fe2 68.83(13)
C26 C25 Fe2 68.95(13)
C4 C25 Fe2 128.80(16)
C27 C26 C25 108.3(2)
C27 C26 Fe2 69.54(14)
C25 C26 Fe2 70.40(13)
C27 C26 H26 125.8
C25 C26 H26 125.8
Fe2 C26 H26 125.8
C26 C27 C28 108.5(2)
C26 C27 Fe2 70.15(14)
C28 C27 Fe2 69.32(14)
C26 C27 H27 125.8
C28 C27 H27 125.8
Fe2 C27 H27 126.3
C27 C28 C29 107.6(2)
C27 C28 Fe2 69.90(14)
C29 C28 Fe2 69.92(14)
C27 C28 H28 126.2
C29 C28 H28 126.2
Fe2 C28 H28 125.6
C25 C29 C28 108.2(2)
C25 C29 Fe2 70.68(13)
C28 C29 Fe2 69.13(13)
C25 C29 H29 125.9
C28 C29 H29 125.9
Fe2 C29 H29 125.9
C31 C30 C34 106.9(2)
C31 C30 C35 125.9(2)
C34 C30 C35 127.2(2)
C31 C30 Fe2 69.41(14)
C34 C30 Fe2 69.37(14)
C35 C30 Fe2 126.78(16)
C32 C31 C30 108.5(2)
C32 C31 Fe2 69.97(14)
C30 C31 Fe2 69.64(13)
C32 C31 H31 125.7
C30 C31 H31 125.7
Fe2 C31 H31 126.2
C31 C32 C33 108.2(2)
C31 C32 Fe2 69.51(14)
C33 C32 Fe2 69.60(14)
C31 C32 H32 125.9
C33 C32 H32 125.9
Fe2 C32 H32 126.5
C32 C33 C34 108.2(2)
C32 C33 Fe2 69.92(14)
C34 C33 Fe2 69.63(14)
C32 C33 H33 125.9
C34 C33 H33 125.9
Fe2 C33 H33 126.1
C33 C34 C30 108.3(2)
C33 C34 Fe2 69.74(14)
C30 C34 Fe2 69.57(14)
C33 C34 H34 125.9
C30 C34 H34 125.9
Fe2 C34 H34 126.4
C40 C35 C36 117.9(2)
C40 C35 C30 121.0(2)
C36 C35 C30 121.1(2)
C37 C36 C35 120.6(2)
C37 C36 H36 119.7
C35 C36 H36 119.7
C36 C37 C38 121.3(2)
C36 C37 C41 119.6(2)
C38 C37 C41 119.1(2)
C37 C38 C39 118.0(2)
C37 C38 H38 121.0
C39 C38 H38 121.0
C40 C39 C38 121.1(2)
C40 C39 C42 119.0(2)
C38 C39 C42 119.8(2)
C39 C40 C35 121.0(2)
C39 C40 H40 119.5
C35 C40 H40 119.5
F7 C41 F9 106.4(2)
F7 C41 F8 106.6(2)
F9 C41 F8 106.0(2)
F7 C41 C37 112.8(2)
F9 C41 C37 112.5(2)
F8 C41 C37 112.0(2)
F12 C42 F11 106.7(2)
F12 C42 F10 106.3(2)
F11 C42 F10 105.9(2)
F12 C42 C39 113.2(2)
F11 C42 C39 112.6(2)
F10 C42 C39 111.6(2)
C4 S1 C1 93.13(11)
C10 Fe1 C16 116.52(11)
C10 Fe1 C9 40.71(12)
C16 Fe1 C9 150.55(11)
C10 Fe1 C11 40.78(10)
C16 Fe1 C11 106.58(11)
C9 Fe1 C11 68.59(11)
C10 Fe1 C15 105.21(10)
C16 Fe1 C15 40.73(10)
C9 Fe1 C15 116.87(10)
C11 Fe1 C15 125.27(10)
C10 Fe1 C12 151.89(11)
C16 Fe1 C12 41.05(10)
C9 Fe1 C12 166.80(11)
C11 Fe1 C12 119.02(10)
C15 Fe1 C12 68.81(10)
C10 Fe1 C8 68.45(11)
C16 Fe1 C8 166.66(10)
C9 Fe1 C8 40.71(10)
C11 Fe1 C8 68.48(10)
C15 Fe1 C8 152.23(10)
C12 Fe1 C8 129.39(10)
C10 Fe1 C13 164.08(11)
C16 Fe1 C13 68.68(10)
C9 Fe1 C13 127.92(11)
C11 Fe1 C13 154.74(10)
C15 Fe1 C13 68.24(10)
C12 Fe1 C13 41.06(10)
C8 Fe1 C13 110.14(10)
C10 Fe1 C14 125.27(11)
C16 Fe1 C14 68.34(10)
C9 Fe1 C14 107.22(10)
C11 Fe1 C14 162.72(11)
C15 Fe1 C14 40.31(11)
C12 Fe1 C14 68.77(10)
C8 Fe1 C14 120.04(11)
C13 Fe1 C14 40.59(10)
C10 Fe1 C7 68.22(10)
C16 Fe1 C7 127.77(10)
C9 Fe1 C7 68.34(10)
C11 Fe1 C7 40.46(10)
C15 Fe1 C7 164.03(10)
C12 Fe1 C7 109.69(9)
C8 Fe1 C7 40.66(10)
C13 Fe1 C7 121.80(10)
C14 Fe1 C7 155.24(11)
C28 Fe2 C31 148.68(10)
C28 Fe2 C34 128.57(11)
C31 Fe2 C34 68.53(10)
C28 Fe2 C27 40.78(11)
C31 Fe2 C27 117.11(10)
C34 Fe2 C27 167.14(11)
C28 Fe2 C33 106.45(10)
C31 Fe2 C33 68.29(10)
C34 Fe2 C33 40.63(10)
C27 Fe2 C33 128.64(11)
C28 Fe2 C30 168.24(11)
C31 Fe2 C30 40.95(10)
C34 Fe2 C30 41.06(10)
C27 Fe2 C30 150.40(11)
C33 Fe2 C30 68.86(10)
C28 Fe2 C29 40.95(10)
C31 Fe2 C29 169.81(10)
C34 Fe2 C29 107.99(10)
C27 Fe2 C29 68.43(10)
C33 Fe2 C29 115.79(11)
C30 Fe2 C29 130.27(10)
C28 Fe2 C32 115.25(10)
C31 Fe2 C32 40.52(10)
C34 Fe2 C32 68.27(11)
C27 Fe2 C32 107.85(10)
C33 Fe2 C32 40.48(11)
C30 Fe2 C32 68.71(10)
C29 Fe2 C32 148.29(11)
C28 Fe2 C26 68.42(10)
C31 Fe2 C26 109.79(10)
C34 Fe2 C26 151.24(10)
C27 Fe2 C26 40.30(10)
C33 Fe2 C26 167.58(11)
C30 Fe2 C26 118.34(10)
C29 Fe2 C26 68.33(10)
C32 Fe2 C26 130.24(11)
C28 Fe2 C25 68.50(10)
C31 Fe2 C25 131.71(10)
C34 Fe2 C25 117.78(10)
C27 Fe2 C25 68.13(10)
C33 Fe2 C25 149.48(11)
C30 Fe2 C25 109.69(9)
C29 Fe2 C25 40.49(10)
C32 Fe2 C25 169.59(11)
C26 Fe2 C25 40.66(10)
C2 O1 C5 112.72(19)
C3 O2 C6 111.50(18)

loop_
_geom_bond_atom_site_label_1
_geom_bond_atom_site_label_2
_geom_bond_distance
C1 C2 1.364(3)
C1 C7 1.449(3)
C1 S1 1.743(2)
C2 O1 1.371(3)
C2 C3 1.427(3)
C3 C4 1.358(3)
C3 O2 1.377(3)
C4 C25 1.455(3)
C4 S1 1.737(2)
C5 O1 1.436(3)
C5 C6 1.506(4)
C5 H5A 0.9700
C5 H5B 0.9700
C6 O2 1.442(3)
C6 H6A 0.9700
C6 H6B 0.9700
C7 C11 1.427(4)
C7 C8 1.436(4)
C7 Fe1 2.083(2)
C8 C9 1.424(4)
C8 Fe1 2.050(2)
C8 H8 0.9300
C9 C10 1.418(4)
C9 Fe1 2.042(2)
C9 H9 0.9300
C10 C11 1.422(4)
C10 Fe1 2.036(2)
C10 H10 0.9300
C11 Fe1 2.044(2)
C11 H11 0.9300
C12 C16 1.433(4)
C12 C13 1.439(3)
C12 C17 1.467(3)
C12 Fe1 2.048(2)
C13 C14 1.426(4)
C13 Fe1 2.053(2)
C13 H13 0.9300
C14 C15 1.414(4)
C14 Fe1 2.057(2)
C14 H14 0.9300
C15 C16 1.422(4)
C15 Fe1 2.046(2)
C15 H15 0.9300
C16 Fe1 2.039(2)
C16 H16 0.9300
C17 C18 1.396(3)
C17 C22 1.398(3)
C18 C19 1.386(4)
C18 H18 0.9300
C19 C20 1.385(4)
C19 C23 1.499(4)
C20 C21 1.393(4)
C20 H20 0.9300
C21 C22 1.380(4)
C21 C24 1.502(4)
C22 H22 0.9300
C23 F2 1.339(3)
C23 F3 1.343(3)
C23 F1 1.344(3)
C24 F5 1.333(3)
C24 F4 1.331(3)
C24 F6 1.334(3)
C25 C29 1.427(4)
C25 C26 1.435(4)
C25 Fe2 2.074(2)
C26 C27 1.413(4)
C26 Fe2 2.055(2)
C26 H26 0.9300
C27 C28 1.424(4)
C27 Fe2 2.047(2)
C27 H27 0.9300
C28 C29 1.430(4)
C28 Fe2 2.039(2)
C28 H28 0.9300
C29 Fe2 2.050(2)
C29 H29 0.9300
C30 C31 1.432(4)
C30 C34 1.436(3)
C30 C35 1.465(3)
C30 Fe2 2.049(2)
C31 C32 1.419(4)
C31 Fe2 2.046(2)
C31 H31 0.9300
C32 C33 1.418(4)
C32 Fe2 2.052(2)
C32 H32 0.9300
C33 C34 1.422(4)
C33 Fe2 2.048(2)
C33 H33 0.9300
C34 Fe2 2.046(2)
C34 H34 0.9300
C35 C40 1.395(3)
C35 C36 1.398(4)
C36 C37 1.387(3)
C36 H36 0.9300
C37 C38 1.389(3)
C37 C41 1.505(3)
C38 C39 1.390(3)
C38 H38 0.9300
C39 C40 1.385(3)
C39 C42 1.498(3)
C40 H40 0.9300
C41 F7 1.331(3)
C41 F9 1.336(3)
C41 F8 1.340(3)
C42 F12 1.334(3)
C42 F11 1.341(3)
C42 F10 1.346(3)

loop_
_geom_torsion_atom_site_label_1
_geom_torsion_atom_site_label_2
_geom_torsion_atom_site_label_3
_geom_torsion_atom_site_label_4
_geom_torsion
C7 C1 C2 O1 -5.6(4)
S1 C1 C2 O1 178.38(18)
C7 C1 C2 C3 175.8(2)
S1 C1 C2 C3 -0.2(3)
C1 C2 C3 C4 0.9(3)
O1 C2 C3 C4 -177.8(2)
C1 C2 C3 O2 -179.0(2)
O1 C2 C3 O2 2.3(3)
O2 C3 C4 C25 -4.2(4)
C2 C3 C4 C25 175.9(2)
O2 C3 C4 S1 178.85(18)
C2 C3 C4 S1 -1.1(3)
O1 C5 C6 O2 -62.2(3)
C2 C1 C7 C11 2.2(4)
S1 C1 C7 C11 177.86(18)
C2 C1 C7 C8 -175.3(2)
S1 C1 C7 C8 0.4(3)
C2 C1 C7 Fe1 93.9(3)
S1 C1 C7 Fe1 -90.5(2)
C11 C7 C8 C9 -2.0(3)
C1 C7 C8 C9 175.9(2)
Fe1 C7 C8 C9 -59.52(16)
C11 C7 C8 Fe1 57.50(16)
C1 C7 C8 Fe1 -124.6(2)
C7 C8 C9 C10 1.3(3)
Fe1 C8 C9 C10 -59.22(17)
C7 C8 C9 Fe1 60.48(16)
C8 C9 C10 C11 0.0(3)
Fe1 C9 C10 C11 -59.58(17)
C8 C9 C10 Fe1 59.56(17)
C9 C10 C11 C7 -1.2(3)
Fe1 C10 C11 C7 -60.80(16)
C9 C10 C11 Fe1 59.56(17)
C8 C7 C11 C10 2.0(3)
C1 C7 C11 C10 -175.9(2)
Fe1 C7 C11 C10 59.59(16)
C8 C7 C11 Fe1 -57.59(16)
C1 C7 C11 Fe1 124.5(2)
C16 C12 C13 C14 0.0(3)
C17 C12 C13 C14 -179.9(2)
Fe1 C12 C13 C14 59.26(16)
C16 C12 C13 Fe1 -59.28(16)
C17 C12 C13 Fe1 120.8(2)
C12 C13 C14 C15 -0.1(3)
Fe1 C13 C14 C15 58.86(17)
C12 C13 C14 Fe1 -58.91(16)
C13 C14 C15 C16 0.1(3)
Fe1 C14 C15 C16 59.06(16)
C13 C14 C15 Fe1 -58.95(16)
C14 C15 C16 C12 -0.1(3)
Fe1 C15 C16 C12 59.50(16)
C14 C15 C16 Fe1 -59.62(17)
C13 C12 C16 C15 0.1(3)
C17 C12 C16 C15 180.0(2)
Fe1 C12 C16 C15 -59.53(16)
C13 C12 C16 Fe1 59.62(16)
C17 C12 C16 Fe1 -120.5(2)
C16 C12 C17 C18 -6.3(3)
C13 C12 C17 C18 173.6(2)
Fe1 C12 C17 C18 -95.6(3)
C16 C12 C17 C22 175.1(2)
C13 C12 C17 C22 -5.0(4)
Fe1 C12 C17 C22 85.9(3)
C22 C17 C18 C19 1.8(3)
C12 C17 C18 C19 -176.8(2)
C17 C18 C19 C20 -1.3(3)
C17 C18 C19 C23 179.2(2)
C18 C19 C20 C21 0.1(3)
C23 C19 C20 C21 179.6(2)
C19 C20 C21 C22 0.6(4)
C19 C20 C21 C24 178.3(2)
C20 C21 C22 C17 -0.1(4)
C24 C21 C22 C17 -177.7(2)
C18 C17 C22 C21 -1.1(3)
C12 C17 C22 C21 177.5(2)
C20 C19 C23 F2 -2.3(3)
C18 C19 C23 F2 177.3(2)
C20 C19 C23 F3 117.9(3)
C18 C19 C23 F3 -62.6(3)
C20 C19 C23 F1 -122.7(2)
C18 C19 C23 F1 56.8(3)
C22 C21 C24 F5 -10.7(4)
C20 C21 C24 F5 171.6(2)
C22 C21 C24 F4 -130.6(2)
C20 C21 C24 F4 51.7(3)
C22 C21 C24 F6 111.2(3)
C20 C21 C24 F6 -66.5(3)
C3 C4 C25 C29 -166.9(2)
S1 C4 C25 C29 9.8(3)
C3 C4 C25 C26 11.1(4)
S1 C4 C25 C26 -172.26(18)
C3 C4 C25 Fe2 102.0(3)
S1 C4 C25 Fe2 -81.4(2)
C29 C25 C26 C27 1.1(3)
C4 C25 C26 C27 -177.2(2)
Fe2 C25 C26 C27 59.42(16)
C29 C25 C26 Fe2 -58.32(16)
C4 C25 C26 Fe2 123.4(2)
C25 C26 C27 C28 -1.0(3)
Fe2 C26 C27 C28 58.91(17)
C25 C26 C27 Fe2 -59.95(16)
C26 C27 C28 C29 0.6(3)
Fe2 C27 C28 C29 60.00(17)
C26 C27 C28 Fe2 -59.43(17)
C26 C25 C29 C28 -0.7(3)
C4 C25 C29 C28 177.5(2)
Fe2 C25 C29 C28 -59.13(16)
C26 C25 C29 Fe2 58.39(16)
C4 C25 C29 Fe2 -123.3(2)
C27 C28 C29 C25 0.1(3)
Fe2 C28 C29 C25 60.10(16)
C27 C28 C29 Fe2 -59.98(16)
C34 C30 C31 C32 0.2(3)
C35 C30 C31 C32 179.5(2)
Fe2 C30 C31 C32 -59.36(17)
C34 C30 C31 Fe2 59.52(16)
C35 C30 C31 Fe2 -121.2(2)
C30 C31 C32 C33 0.1(3)
Fe2 C31 C32 C33 -59.05(17)
C30 C31 C32 Fe2 59.16(16)
C31 C32 C33 C34 -0.3(3)
Fe2 C32 C33 C34 -59.34(17)
C31 C32 C33 Fe2 59.00(17)
C32 C33 C34 C30 0.4(3)
Fe2 C33 C34 C30 -59.08(16)
C32 C33 C34 Fe2 59.52(17)
C31 C30 C34 C33 -0.4(3)
C35 C30 C34 C33 -179.7(2)
Fe2 C30 C34 C33 59.18(16)
C31 C30 C34 Fe2 -59.55(16)
C35 C30 C34 Fe2 121.2(2)
C31 C30 C35 C40 10.6(4)
C34 C30 C35 C40 -170.2(2)
Fe2 C30 C35 C40 -79.4(3)
C31 C30 C35 C36 -167.0(2)
C34 C30 C35 C36 12.2(4)
Fe2 C30 C35 C36 103.1(3)
C40 C35 C36 C37 -1.0(3)
C30 C35 C36 C37 176.7(2)
C35 C36 C37 C38 -0.4(3)
C35 C36 C37 C41 -179.7(2)
C36 C37 C38 C39 1.3(3)
C41 C37 C38 C39 -179.4(2)
C37 C38 C39 C40 -0.9(3)
C37 C38 C39 C42 -176.6(2)
C38 C39 C40 C35 -0.4(4)
C42 C39 C40 C35 175.3(2)
C36 C35 C40 C39 1.4(3)
C30 C35 C40 C39 -176.3(2)
C36 C37 C41 F7 23.5(3)
C38 C37 C41 F7 -155.8(2)
C36 C37 C41 F9 -96.9(3)
C38 C37 C41 F9 83.8(3)
C36 C37 C41 F8 143.8(2)
C38 C37 C41 F8 -35.5(3)
C40 C39 C42 F12 159.6(2)
C38 C39 C42 F12 -24.6(3)
C40 C39 C42 F11 38.5(3)
C38 C39 C42 F11 -145.7(2)
C40 C39 C42 F10 -80.5(3)
C38 C39 C42 F10 95.3(3)
C3 C4 S1 C1 0.79(18)
C25 C4 S1 C1 -176.46(19)
C2 C1 S1 C4 -0.31(18)
C7 C1 S1 C4 -176.75(19)
C9 C10 Fe1 C16 155.81(15)
C11 C10 Fe1 C16 -84.82(17)
C11 C10 Fe1 C9 119.4(2)
C9 C10 Fe1 C11 -119.4(2)
C9 C10 Fe1 C15 113.70(15)
C11 C10 Fe1 C15 -126.93(16)
C9 C10 Fe1 C12 -172.92(19)
C11 C10 Fe1 C12 -53.5(3)
C9 C10 Fe1 C8 -37.76(15)
C11 C10 Fe1 C8 81.61(16)
C9 C10 Fe1 C13 50.2(4)
C11 C10 Fe1 C13 169.6(3)
C9 C10 Fe1 C14 74.56(18)
C11 C10 Fe1 C14 -166.07(15)
C9 C10 Fe1 C7 -81.66(16)
C11 C10 Fe1 C7 37.71(15)
C15 C16 Fe1 C10 -82.53(17)
C12 C16 Fe1 C10 158.13(14)
C15 C16 Fe1 C9 -49.6(3)
C12 C16 Fe1 C9 -168.9(2)
C15 C16 Fe1 C11 -125.28(16)
C12 C16 Fe1 C11 115.39(15)
C12 C16 Fe1 C15 -119.3(2)
C15 C16 Fe1 C12 119.3(2)
C15 C16 Fe1 C8 168.5(4)
C12 C16 Fe1 C8 49.2(5)
C15 C16 Fe1 C13 80.99(16)
C12 C16 Fe1 C13 -38.34(14)
C15 C16 Fe1 C14 37.22(16)
C12 C16 Fe1 C14 -82.11(15)
C15 C16 Fe1 C7 -164.60(15)
C12 C16 Fe1 C7 76.07(17)
C8 C9 Fe1 C10 -119.2(2)
C10 C9 Fe1 C16 -48.2(3)
C8 C9 Fe1 C16 -167.4(2)
C10 C9 Fe1 C11 37.69(15)
C8 C9 Fe1 C11 -81.47(16)
C10 C9 Fe1 C15 -82.08(17)
C8 C9 Fe1 C15 158.75(15)
C10 C9 Fe1 C12 165.3(4)
C8 C9 Fe1 C12 46.1(5)
C10 C9 Fe1 C8 119.2(2)
C10 C9 Fe1 C13 -164.50(15)
C8 C9 Fe1 C13 76.34(18)
C10 C9 Fe1 C14 -124.52(16)
C8 C9 Fe1 C14 116.31(16)
C10 C9 Fe1 C7 81.34(16)
C8 C9 Fe1 C7 -37.82(15)
C7 C11 Fe1 C10 118.9(2)
C10 C11 Fe1 C16 111.60(16)
C7 C11 Fe1 C16 -129.48(15)
C10 C11 Fe1 C9 -37.63(16)
C7 C11 Fe1 C9 81.30(16)
C10 C11 Fe1 C15 70.87(19)
C7 C11 Fe1 C15 -170.21(14)
C10 C11 Fe1 C12 154.32(15)
C7 C11 Fe1 C12 -86.75(16)
C10 C11 Fe1 C8 -81.53(16)
C7 C11 Fe1 C8 37.40(14)
C10 C11 Fe1 C13 -173.3(2)
C7 C11 Fe1 C13 -54.4(3)
C10 C11 Fe1 C14 41.4(4)
C7 C11 Fe1 C14 160.3(3)
C10 C11 Fe1 C7 -118.9(2)
C14 C15 Fe1 C10 -127.19(16)
C16 C15 Fe1 C10 113.16(16)
C14 C15 Fe1 C16 119.7(2)
C14 C15 Fe1 C9 -85.17(17)
C16 C15 Fe1 C9 155.18(16)
C14 C15 Fe1 C11 -166.95(15)
C16 C15 Fe1 C11 73.40(18)
C14 C15 Fe1 C12 81.77(16)
C16 C15 Fe1 C12 -37.88(15)
C14 C15 Fe1 C8 -54.7(3)
C16 C15 Fe1 C8 -174.3(2)
C14 C15 Fe1 C13 37.49(15)
C16 C15 Fe1 C13 -82.16(16)
C16 C15 Fe1 C14 -119.7(2)
C14 C15 Fe1 C7 169.4(3)
C16 C15 Fe1 C7 49.7(4)
C16 C12 Fe1 C10 -45.0(3)
C13 C12 Fe1 C10 -163.4(2)
C17 C12 Fe1 C10 74.9(3)
C13 C12 Fe1 C16 -118.4(2)
C17 C12 Fe1 C16 120.0(3)
C16 C12 Fe1 C9 155.6(4)
C13 C12 Fe1 C9 37.2(5)
C17 C12 Fe1 C9 -84.4(5)
C16 C12 Fe1 C11 -81.95(16)
C13 C12 Fe1 C11 159.67(14)
C17 C12 Fe1 C11 38.0(3)
C16 C12 Fe1 C15 37.60(15)
C13 C12 Fe1 C15 -80.78(15)
C17 C12 Fe1 C15 157.6(2)
C16 C12 Fe1 C8 -166.94(15)
C13 C12 Fe1 C8 74.67(17)
C17 C12 Fe1 C8 -47.0(3)
C16 C12 Fe1 C13 118.4(2)
C17 C12 Fe1 C13 -121.7(3)
C16 C12 Fe1 C14 80.98(16)
C13 C12 Fe1 C14 -37.41(15)
C17 C12 Fe1 C14 -159.1(2)
C16 C12 Fe1 C7 -125.43(15)
C13 C12 Fe1 C7 116.19(15)
C17 C12 Fe1 C7 -5.5(2)
C9 C8 Fe1 C10 37.76(16)
C7 C8 Fe1 C10 -81.22(16)
C9 C8 Fe1 C16 152.3(4)
C7 C8 Fe1 C16 33.3(5)
C7 C8 Fe1 C9 -119.0(2)
C9 C8 Fe1 C11 81.75(17)
C7 C8 Fe1 C11 -37.23(15)
C9 C8 Fe1 C15 -43.9(3)
C7 C8 Fe1 C15 -162.9(2)
C9 C8 Fe1 C12 -167.70(15)
C7 C8 Fe1 C12 73.32(18)
C9 C8 Fe1 C13 -125.27(16)
C7 C8 Fe1 C13 115.75(15)
C9 C8 Fe1 C14 -81.51(18)
C7 C8 Fe1 C14 159.51(15)
C9 C8 Fe1 C7 119.0(2)
C14 C13 Fe1 C10 31.1(4)
C12 C13 Fe1 C10 150.6(4)
C14 C13 Fe1 C16 -81.18(16)
C12 C13 Fe1 C16 38.33(14)
C14 C13 Fe1 C9 70.58(19)
C12 C13 Fe1 C9 -169.91(14)
C14 C13 Fe1 C11 -164.9(2)
C12 C13 Fe1 C11 -45.4(3)
C14 C13 Fe1 C15 -37.24(15)
C12 C13 Fe1 C15 82.27(15)
C14 C13 Fe1 C12 -119.5(2)
C14 C13 Fe1 C8 113.04(16)
C12 C13 Fe1 C8 -127.45(14)
C12 C13 Fe1 C14 119.5(2)
C14 C13 Fe1 C7 156.70(15)
C12 C13 Fe1 C7 -83.79(16)
C15 C14 Fe1 C10 70.31(18)
C13 C14 Fe1 C10 -170.00(15)
C15 C14 Fe1 C16 -37.60(15)
C13 C14 Fe1 C16 82.08(16)
C15 C14 Fe1 C9 111.47(16)
C13 C14 Fe1 C9 -128.84(16)
C15 C14 Fe1 C11 38.4(4)
C13 C14 Fe1 C11 158.0(3)
C13 C14 Fe1 C15 119.7(2)
C15 C14 Fe1 C12 -81.86(16)
C13 C14 Fe1 C12 37.83(15)
C15 C14 Fe1 C8 153.96(15)
C13 C14 Fe1 C8 -86.36(17)
C15 C14 Fe1 C13 -119.7(2)
C15 C14 Fe1 C7 -173.1(2)
C13 C14 Fe1 C7 -53.4(3)
C11 C7 Fe1 C10 -38.00(16)
C8 C7 Fe1 C10 81.85(16)
C1 C7 Fe1 C10 -158.7(3)
C11 C7 Fe1 C16 69.37(18)
C8 C7 Fe1 C16 -170.77(15)
C1 C7 Fe1 C16 -51.3(3)
C11 C7 Fe1 C9 -81.98(16)
C8 C7 Fe1 C9 37.88(16)
C1 C7 Fe1 C9 157.3(3)
C8 C7 Fe1 C11 119.9(2)
C1 C7 Fe1 C11 -120.7(3)
C11 C7 Fe1 C15 30.3(4)
C8 C7 Fe1 C15 150.2(3)
C1 C7 Fe1 C15 -90.4(4)
C11 C7 Fe1 C12 111.98(16)
C8 C7 Fe1 C12 -128.16(15)
C1 C7 Fe1 C12 -8.7(3)
C11 C7 Fe1 C8 -119.9(2)
C1 C7 Fe1 C8 119.4(3)
C11 C7 Fe1 C13 155.90(15)
C8 C7 Fe1 C13 -84.25(17)
C1 C7 Fe1 C13 35.2(3)
C11 C7 Fe1 C14 -166.2(2)
C8 C7 Fe1 C14 -46.3(3)
C1 C7 Fe1 C14 73.1(3)
C27 C28 Fe2 C31 -55.7(3)
C29 C28 Fe2 C31 -174.26(18)
C27 C28 Fe2 C34 -169.93(14)
C29 C28 Fe2 C34 71.55(19)
C29 C28 Fe2 C27 -118.5(2)
C27 C28 Fe2 C33 -130.88(15)
C29 C28 Fe2 C33 110.60(16)
C27 C28 Fe2 C30 164.4(4)
C29 C28 Fe2 C30 45.9(5)
C27 C28 Fe2 C29 118.5(2)
C27 C28 Fe2 C32 -88.41(16)
C29 C28 Fe2 C32 153.08(16)
C27 C28 Fe2 C26 37.15(14)
C29 C28 Fe2 C26 -81.36(16)
C27 C28 Fe2 C25 81.01(15)
C29 C28 Fe2 C25 -37.50(15)
C32 C31 Fe2 C28 -48.7(3)
C30 C31 Fe2 C28 -168.44(19)
C32 C31 Fe2 C34 81.26(17)
C30 C31 Fe2 C34 -38.47(14)
C32 C31 Fe2 C27 -86.05(18)
C30 C31 Fe2 C27 154.22(14)
C32 C31 Fe2 C33 37.41(16)
C30 C31 Fe2 C33 -82.32(16)
C32 C31 Fe2 C30 119.7(2)
C32 C31 Fe2 C29 153.0(6)
C30 C31 Fe2 C29 33.3(6)
C30 C31 Fe2 C32 -119.7(2)
C32 C31 Fe2 C26 -129.47(16)
C30 C31 Fe2 C26 110.80(15)
C32 C31 Fe2 C25 -170.07(15)
C30 C31 Fe2 C25 70.20(18)
C33 C34 Fe2 C28 68.10(19)
C30 C34 Fe2 C28 -172.27(14)
C33 C34 Fe2 C31 -81.27(16)
C30 C34 Fe2 C31 38.37(14)
C33 C34 Fe2 C27 37.2(5)
C30 C34 Fe2 C27 156.9(4)
C30 C34 Fe2 C33 119.6(2)
C33 C34 Fe2 C30 -119.6(2)
C33 C34 Fe2 C29 108.91(16)
C30 C34 Fe2 C29 -131.45(14)
C33 C34 Fe2 C32 -37.54(15)
C30 C34 Fe2 C32 82.10(15)
C33 C34 Fe2 C26 -173.5(2)
C30 C34 Fe2 C26 -53.9(3)
C33 C34 Fe2 C25 151.80(15)
C30 C34 Fe2 C25 -88.57(16)
C26 C27 Fe2 C28 119.8(2)
C26 C27 Fe2 C31 -89.11(16)
C28 C27 Fe2 C31 151.14(14)
C26 C27 Fe2 C34 157.6(4)
C28 C27 Fe2 C34 37.9(5)
C26 C27 Fe2 C33 -172.07(15)
C28 C27 Fe2 C33 68.18(18)
C26 C27 Fe2 C30 -53.9(3)
C28 C27 Fe2 C30 -173.62(18)
C26 C27 Fe2 C29 81.49(16)
C28 C27 Fe2 C29 -38.26(14)
C26 C27 Fe2 C32 -132.03(15)
C28 C27 Fe2 C32 108.22(15)
C28 C27 Fe2 C26 -119.8(2)
C26 C27 Fe2 C25 37.76(15)
C28 C27 Fe2 C25 -81.99(15)
C32 C33 Fe2 C28 109.82(16)
C34 C33 Fe2 C28 -130.85(15)
C32 C33 Fe2 C31 -37.44(15)
C34 C33 Fe2 C31 81.88(16)
C32 C33 Fe2 C34 -119.3(2)
C32 C33 Fe2 C27 70.60(19)
C34 C33 Fe2 C27 -170.07(15)
C32 C33 Fe2 C30 -81.58(16)
C34 C33 Fe2 C30 37.75(15)
C32 C33 Fe2 C29 152.77(15)
C34 C33 Fe2 C29 -87.91(16)
C34 C33 Fe2 C32 119.3(2)
C32 C33 Fe2 C26 46.1(5)
C34 C33 Fe2 C26 165.4(4)
C32 C33 Fe2 C25 -174.75(18)
C34 C33 Fe2 C25 -55.4(3)
C31 C30 Fe2 C28 149.3(4)
C34 C30 Fe2 C28 31.1(5)
C35 C30 Fe2 C28 -90.6(5)
C34 C30 Fe2 C31 -118.2(2)
C35 C30 Fe2 C31 120.1(3)
C31 C30 Fe2 C34 118.2(2)
C35 C30 Fe2 C34 -121.7(3)
C31 C30 Fe2 C27 -51.6(2)
C34 C30 Fe2 C27 -169.80(19)
C35 C30 Fe2 C27 68.5(3)
C31 C30 Fe2 C33 80.83(16)
C34 C30 Fe2 C33 -37.36(15)
C35 C30 Fe2 C33 -159.1(2)
C31 C30 Fe2 C29 -172.68(15)
C34 C30 Fe2 C29 69.12(18)
C35 C30 Fe2 C29 -52.6(3)
C31 C30 Fe2 C32 37.26(15)
C34 C30 Fe2 C32 -80.93(16)
C35 C30 Fe2 C32 157.3(3)
C31 C30 Fe2 C26 -88.01(16)
C34 C30 Fe2 C26 153.79(14)
C35 C30 Fe2 C26 32.1(3)
C31 C30 Fe2 C25 -131.76(15)
C34 C30 Fe2 C25 110.05(15)
C35 C30 Fe2 C25 -11.7(2)
C25 C29 Fe2 C28 -119.3(2)
C25 C29 Fe2 C31 43.6(6)
C28 C29 Fe2 C31 162.9(5)
C25 C29 Fe2 C34 111.98(15)
C28 C29 Fe2 C34 -128.76(16)
C25 C29 Fe2 C27 -81.15(16)
C28 C29 Fe2 C27 38.11(16)
C25 C29 Fe2 C33 155.15(15)
C28 C29 Fe2 C33 -85.59(18)
C25 C29 Fe2 C30 71.79(18)
C28 C29 Fe2 C30 -168.95(15)
C25 C29 Fe2 C32 -170.43(19)
C28 C29 Fe2 C32 -51.2(3)
C25 C29 Fe2 C26 -37.65(14)
C28 C29 Fe2 C26 81.61(17)
C28 C29 Fe2 C25 119.3(2)
C31 C32 Fe2 C28 154.42(16)
C33 C32 Fe2 C28 -85.98(17)
C33 C32 Fe2 C31 119.6(2)
C31 C32 Fe2 C34 -81.93(16)
C33 C32 Fe2 C34 37.67(15)
C31 C32 Fe2 C27 111.11(16)
C33 C32 Fe2 C27 -129.29(16)
C31 C32 Fe2 C33 -119.6(2)
C31 C32 Fe2 C30 -37.65(15)
C33 C32 Fe2 C30 81.96(16)
C31 C32 Fe2 C29 -171.22(19)
C33 C32 Fe2 C29 -51.6(3)
C31 C32 Fe2 C26 72.10(19)
C33 C32 Fe2 C26 -168.30(15)
C31 C32 Fe2 C25 45.5(6)
C33 C32 Fe2 C25 165.1(5)
C27 C26 Fe2 C28 -37.58(15)
C25 C26 Fe2 C28 81.70(16)
C27 C26 Fe2 C31 108.94(16)
C25 C26 Fe2 C31 -131.79(15)
C27 C26 Fe2 C34 -169.9(2)
C25 C26 Fe2 C34 -50.6(3)
C25 C26 Fe2 C27 119.3(2)
C27 C26 Fe2 C33 30.1(5)
C25 C26 Fe2 C33 149.4(4)
C27 C26 Fe2 C30 153.05(15)
C25 C26 Fe2 C30 -87.67(16)
C27 C26 Fe2 C29 -81.78(16)
C25 C26 Fe2 C29 37.50(14)
C27 C26 Fe2 C32 67.86(19)
C25 C26 Fe2 C32 -172.86(14)
C27 C26 Fe2 C25 -119.3(2)
C29 C25 Fe2 C28 37.91(16)
C26 C25 Fe2 C28 -81.48(16)
C4 C25 Fe2 C28 158.5(3)
C29 C25 Fe2 C31 -170.58(15)
C26 C25 Fe2 C31 70.02(18)
C4 C25 Fe2 C31 -50.0(3)
C29 C25 Fe2 C34 -85.45(17)
C26 C25 Fe2 C34 155.16(14)
C4 C25 Fe2 C34 35.1(3)
C29 C25 Fe2 C27 81.95(16)
C26 C25 Fe2 C27 -37.44(15)
C4 C25 Fe2 C27 -157.5(3)
C29 C25 Fe2 C33 -48.1(3)
C26 C25 Fe2 C33 -167.54(19)
C4 C25 Fe2 C33 72.4(3)
C29 C25 Fe2 C30 -129.67(15)
C26 C25 Fe2 C30 110.94(15)
C4 C25 Fe2 C30 -9.1(2)
C26 C25 Fe2 C29 -119.4(2)
C4 C25 Fe2 C29 120.6(3)
C29 C25 Fe2 C32 151.1(5)
C26 C25 Fe2 C32 31.7(6)
C4 C25 Fe2 C32 -88.3(6)
C29 C25 Fe2 C26 119.4(2)
C4 C25 Fe2 C26 -120.0(3)
C1 C2 O1 C5 166.7(2)
C3 C2 O1 C5 -14.8(3)
C6 C5 O1 C2 43.3(3)
C4 C3 O2 C6 160.4(2)
C2 C3 O2 C6 -19.7(3)
C5 C6 O2 C3 47.8(3)
